data_2009787
loop_
_publ_author_name
'Glasser, F.P.'
'Howie, R.A.'
'Kan, Q.'

_publ_section_title
;
 Methylammonium tris(galliophosphate)hydroxide
;
_journal_issue 6
_journal_name_full 'Acta Crystallographica Section C'
_journal_page_first 848
_journal_page_last 850
_journal_paper_doi 10.1107/S0108270193011163
_journal_volume 50
_journal_year 1994
_chemical_formula_moiety 'Ga3 H1 O13 P3,C1 H6 N1'
_chemical_formula_sum 'C H7 Ga3 N O13 P3'
_chemical_formula_weight 543.15
_space_group_IT_number 61
_symmetry_cell_setting orthorhombic
_symmetry_space_group_name_Hall '-P 2ac 2ab'
_symmetry_space_group_name_H-M 'P b c a'
_atom_type_scat_source IntTabIV
_cell_angle_alpha 90
_cell_angle_beta 90
_cell_angle_gamma 90
_cell_formula_units_Z 8
_cell_length_a 10.257(3)
_cell_length_b 16.941(7)
_cell_length_c 14.130(7)
_cell_measurement_reflns_used 14
_cell_measurement_temperature 293
_cell_measurement_theta_max 14.2
_cell_measurement_theta_min 11.8
_cell_volume 2455.3(17)
_diffrn_measurement_device 'Nicolet P3'
_diffrn_measurement_method \w
_diffrn_radiation_type MoK\a
_diffrn_radiation_wavelength 0.71005
_diffrn_reflns_av_R_equivalents 0.007
_diffrn_reflns_limit_h_max 14
_diffrn_reflns_limit_h_min 0
_diffrn_reflns_limit_k_max 23
_diffrn_reflns_limit_k_min 0
_diffrn_reflns_limit_l_max 19
_diffrn_reflns_limit_l_min 0
_diffrn_reflns_number 4040
_diffrn_reflns_theta_max 30
_diffrn_standards_decay_% <2
_diffrn_standards_interval_count 50
_diffrn_standards_number 2
_exptl_absorpt_coefficient_mu 6.98
_exptl_absorpt_correction_T_max 0.222
_exptl_absorpt_correction_T_min 0.140
_exptl_absorpt_correction_type empirical
_exptl_crystal_colour Colourless
_exptl_crystal_density_diffrn 2.938
_exptl_crystal_description Needle
_exptl_crystal_size_max 0.9
_exptl_crystal_size_mid 0.2
_exptl_crystal_size_min 0.1
_refine_diff_density_max 1.38
_refine_diff_density_min -1.02
_refine_ls_extinction_coef 0.00019(5)
_refine_ls_extinction_method empirical
_refine_ls_goodness_of_fit_obs 1.0561
_refine_ls_number_parameters 123
_refine_ls_number_reflns 3087
_refine_ls_R_factor_obs 0.031
_refine_ls_shift/esd_max 0.435
_refine_ls_structure_factor_coef F
_refine_ls_weighting_details 'w = 1/[\s^2^(F) + 0.002181F^2^]'
_refine_ls_weighting_scheme calc
_refine_ls_wR_factor_obs 0.057
_reflns_number_observed 3087
_reflns_number_total 3495
_reflns_observed_criterion F>6\s(F)
_cod_data_source_file li1069.cif
_cod_data_source_block li1069a
_cod_depositor_comments
;
 Adding the _atom_site_type_symbol data item.

 Antanas Vaitkus,
 2017-02-17

The following automatic conversions were performed:

'_refine_ls_weighting_scheme' value 'w = 1/[\s^2^(F) + 0.002181F^2^]'
was changed to 'calc'. New tag '_refine_ls_weighting_details' was
created. The value of the new tag was set to 'w = 1/[\s^2^(F) +
0.002181F^2^]'.

Automatic conversion script
Id: cif_fix_values 3143 2015-03-26 13:38:13Z robertas 
;
_cod_original_cell_volume 2455(2)
_cod_original_formula_sum 'C1 H7 Ga3 N1 O13 P3'
_cod_database_code 2009787

loop_
_symmetry_equiv_pos_as_xyz
x,y,z
-1/2+x,-1/2-y,-z
x,1/2-y,1/2+z
-x,-y,-z
1/2+x,y,1/2-z
1/2-x,-y,-1/2+z
-x,-1/2+y,-1/2-z
1/2-x,1/2+y,z

loop_
_atom_site_label
_atom_site_fract_x
_atom_site_fract_y
_atom_site_fract_z
_atom_site_U_iso_or_equiv
_atom_site_type_symbol
Ga1 .11691(4) .19553(2) .24287(3) .01120(10) Ga
Ga2 .88036(3) .10519(2) .93934(2) .00980(10) Ga
Ga3 .33912(4) .30410(2) .47472(3) .01030(10) Ga
P1 .36524(9) .29995(5) .25332(6) .0104(2) P
P2 .13090(8) .08428(5) .06691(6) .0096(2) P
P3 .13169(8) .34507(5) -.04649(6) .0108(2) P
O1 .1464(2) .0015(2) .1064(2) .0136(5) O
O2 .0956(3) .1357(2) .3494(2) .0194(5) O
O3 .1748(3) .2591(2) -.0378(2) .0169(5) O
O4 .2674(3) .1168(2) .0471(2) .0151(5) O
O5 .2617(3) -.0963(2) -.0187(2) .0156(5) O
O6 .3308(3) .1655(2) -.1508(2) .0171(5) O
O7 .3324(3) .1364(2) -.3182(2) .0182(5) O
O8 .0629(2) .1367(2) .1420(2) .0155(5) O
O9 .5117(3) .1403(2) -.0142(2) .0169(5) O
O10 .0826(3) -.2149(2) .0241(2) .0153(5) O
O11 -.0505(3) -.0835(2) .0234(2) .0137(5) O
O12 .2882(3) .2759(2) -.2659(2) .0190(5) O
O13 .5111(3) .2188(2) -.2513(2) .0182(5) O
C .1063(7) .4880(4) .2475(5) .052(2) C
N .0672(5) .4908(3) .1465(3) .0390(10) N
HCA .0246 .4853 .2790 ? H
HCB .1623 .5231 .2804 ? H
HCC .1445 .4369 .2456 ? H
HNA .0200 .5326 .1177 ? H
HNB .0130 .4454 .1507 ? H
HNC .1418 .4787 .1093 ? H

loop_
_geom_angle_atom_site_label_1
_geom_angle_atom_site_label_2
_geom_angle_atom_site_label_3
_geom_angle_site_symmetry_1
_geom_angle_site_symmetry_3
_geom_angle
_geom_angle_publ_flag
O2 Ga1 O8 . . 107.90(10) yes
O2 Ga1 O13 . 2_565 108.50(10) yes
O2 Ga1 O12 . 3_555 108.60(10) yes
O10 Ga2 O11 4_656 4_656 86.00(10) yes
O10 Ga2 O5 4_656 4_656 94.00(10) yes
O10 Ga2 O1 4_656 4_656 174.90(10) yes
O10 Ga2 O7 4_656 5_555 91.40(10) yes
O11 Ga2 O5 3_555 4_656 123.60(10) yes
O3 Ga3 O6 3_555 3_555 91.50(10) yes
O3 Ga3 O9 3_555 3_555 175.60(10) yes
O3 Ga3 O4 3_555 3_555 95.80(10) yes
O3 Ga3 O10 3_555 6_556 87.80(10) yes
O6 Ga3 O9 3_555 2_565 89.10(10) yes
O8 Ga1 O13 . 2_565 107.70(10) yes
O8 Ga1 O12 . 3_555 112.60(10) yes
O13 Ga1 O12 2_565 3_555 111.40(10) yes
O11 Ga2 O1 4_656 4_656 92.50(10) yes
O11 Ga2 O7 4_656 5_555 124.50(10) yes
O5 Ga2 O1 4_656 4_656 90.90(10) yes
O5 Ga2 O7 4_656 5_555 112.00(10) yes
O1 Ga2 O7 4_656 5_555 85.40(10) yes
O6 Ga3 O4 3_555 3_555 108.20(10) yes
O6 Ga3 O10 3_555 6_556 127.60(10) yes
O9 Ga3 O4 3_555 3_555 88.10(10) yes
O9 Ga3 O10 3_555 6_556 88.40(10) yes
O4 Ga3 O10 3_555 6_556 124.00(10) yes

loop_
_geom_bond_atom_site_label_1
_geom_bond_atom_site_label_2
_geom_bond_site_symmetry_1
_geom_bond_site_symmetry_2
_geom_bond_distance
_geom_bond_publ_flag
Ga1 O2 . . 1.826(2) yes
Ga1 O8 . . 1.824(3) yes
Ga1 O13 . 2_565 1.818(3) yes
Ga1 O12 . 3_555 1.827(3) yes
Ga2 O10 . 4_656 1.966(3) yes
Ga2 O11 . 4_656 1.859(3) yes
Ga2 O5 . 4_656 1.845(3) yes
Ga2 O1 . 4_656 1.939(3) yes
Ga2 O7 . 5_555 1.858(3) yes
Ga3 O3 . 2_565 2.005(3) yes
Ga3 O6 . 2_565 1.849(3) yes
Ga3 O9 . 2_565 2.011(3) yes
Ga3 O4 . 2_565 1.840(3) yes
Ga3 O10 . 6_556 1.848(3) yes
